data_4350580
loop_
_publ_author_name
'Ravikumar, I.'
'Suresh, E.'
'Ghosh, Pradyut'

_publ_section_title
;
 A perfect linear Cu-NNN-Cu unit inside the cryptand cavity and
 perchlorate entrapment within the channel formed by the cascade complex.
;
_journal_issue 25
_journal_name_full 'Inorganic chemistry'
_journal_page_first 10046
_journal_page_last 10048
_journal_paper_doi 10.1021/ic061450g
_journal_volume 45
_journal_year 2006
_chemical_formula_sum 'C12 H18 Cl Cu0.67 N3.67 O4'
_chemical_formula_weight 355.44
_space_group_IT_number 163
_space_group_name_Hall '-P 3 2c'
_space_group_name_H-M_alt 'P -3 1 c'
_symmetry_cell_setting trigonal
_symmetry_space_group_name_H-M 'P -3 1 c'
_atom_sites_solution_hydrogens geom
_atom_sites_solution_primary direct
_atom_sites_solution_secondary difmap
_audit_creation_method SHELXL-97
_cell_angle_alpha 90.00
_cell_angle_beta 90.00
_cell_angle_gamma 120.00
_cell_formula_units_Z 6
_cell_length_a 9.7683(4)
_cell_length_b 9.7683(4)
_cell_length_c 25.864(2)
_cell_measurement_temperature 100(2)
_cell_volume 2137.3(2)
_computing_cell_refinement 'BRUKER SMART'
_computing_data_collection 'BRUKER SMART'
_computing_data_reduction 'BRUKER SAINT'
_computing_molecular_graphics 'ORTEP, MERCURY, PLATON'
_computing_structure_refinement 'SHELXL-97 (Sheldrick, 1997)'
_computing_structure_solution 'SHELXS-97 (Sheldrick, 1990)'
_diffrn_ambient_temperature 100(2)
_diffrn_measured_fraction_theta_full 0.889
_diffrn_measured_fraction_theta_max 0.889
_diffrn_measurement_device_type 'BRUKER SMART APEX CCD DIFFRACTOMETER'
_diffrn_measurement_method 'OMEGA-PHI SCAN'
_diffrn_radiation_monochromator graphite
_diffrn_radiation_source 'fine-focus sealed tube'
_diffrn_radiation_type MoK\a
_diffrn_radiation_wavelength 0.71073
_diffrn_reflns_av_R_equivalents 0.0315
_diffrn_reflns_av_sigmaI/netI 0.0210
_diffrn_reflns_limit_h_max 12
_diffrn_reflns_limit_h_min -13
_diffrn_reflns_limit_k_max 12
_diffrn_reflns_limit_k_min -6
_diffrn_reflns_limit_l_max 32
_diffrn_reflns_limit_l_min -34
_diffrn_reflns_number 12132
_diffrn_reflns_theta_full 28.27
_diffrn_reflns_theta_max 28.27
_diffrn_reflns_theta_min 1.57
_exptl_absorpt_coefficient_mu 1.258
_exptl_absorpt_correction_type SADABS
_exptl_crystal_colour 'Pale Green'
_exptl_crystal_density_diffrn 1.657
_exptl_crystal_density_method 'not measured'
_exptl_crystal_description Plates
_exptl_crystal_F_000 1104
_exptl_crystal_size_max 0.20
_exptl_crystal_size_mid 0.14
_exptl_crystal_size_min 0.05
_refine_diff_density_max 0.670
_refine_diff_density_min -0.787
_refine_diff_density_rms 0.094
_refine_ls_extinction_method none
_refine_ls_goodness_of_fit_ref 1.137
_refine_ls_hydrogen_treatment mixed
_refine_ls_matrix_type full
_refine_ls_number_parameters 120
_refine_ls_number_reflns 1741
_refine_ls_number_restraints 0
_refine_ls_restrained_S_all 1.137
_refine_ls_R_factor_all 0.0697
_refine_ls_R_factor_gt 0.0654
_refine_ls_shift/su_max 0.000
_refine_ls_shift/su_mean 0.000
_refine_ls_structure_factor_coef Fsqd
_refine_ls_weighting_details 'w=1/[\s^2^(Fo^2^)+(0.0454P)^2^+9.2926P] where P=(Fo^2^+2Fc^2^)/3'
_refine_ls_weighting_scheme calc
_refine_ls_wR_factor_gt 0.1508
_refine_ls_wR_factor_ref 0.1529
_reflns_number_gt 1600
_reflns_number_total 1741
_reflns_threshold_expression >2sigma(I)
_cod_data_source_file ic061450gsi20060802_073011.cif
_cod_data_source_block 34rkm
_cod_depositor_comments
;
The following automatic conversions were performed:

data item '_symmetry_cell_setting' value 'Trigonal' was changed to
'trigonal' in accordance with the
/home/saulius/struct/COD-crude-data/automatic-downloads/DataCite-retrospective/ACS/depositions/lib/dictionaries/cif_core.dic
dictionary named 'cif_core.dic' version 2.4.2 last updated on
2011-04-26.

data item '_refine_ls_weighting_scheme' value 'calc
w=1/[\s^2^(Fo^2^)+(0.0454P)^2^+9.2926P] where P=(Fo^2^+2Fc^2^)/3' was
changed to 'calc'. A new data item '_refine_ls_weighting_details' was
created with the value set to
'w=1/[\s^2^(Fo^2^)+(0.0454P)^2^+9.2926P] where P=(Fo^2^+2Fc^2^)/3'.

Automatic conversion script
Id: cif_fix_values 6909 2019-04-08 15:41:33Z antanas 
;
_cod_original_sg_symbol_H-M P-31c
_cod_database_code 4350580

loop_
_symmetry_equiv_pos_as_xyz
'x, y, z'
'-y, x-y, z'
'-x+y, -x, z'
'-y, -x, -z+1/2'
'x, x-y, -z+1/2'
'-x+y, y, -z+1/2'
'-x, -y, -z'
'y, -x+y, -z'
'x-y, x, -z'
'y, x, z-1/2'
'-x, -x+y, z-1/2'
'x-y, -y, z-1/2'

loop_
_atom_site_label
_atom_site_type_symbol
_atom_site_fract_x
_atom_site_fract_y
_atom_site_fract_z
_atom_site_U_iso_or_equiv
_atom_site_adp_type
_atom_site_occupancy
_atom_site_calc_flag
_atom_site_refinement_flags
Cu1 Cu 0.3333 0.6667 0.13038(3) 0.0225(2) Uani 1 d S
C1 C 0.2120(5) 0.5069(5) 0.03374(16) 0.0345(9) Uani 1 d .
H1A H 0.2538 0.4354 0.0357 0.041 Uiso 1 calc R
H1B H 0.1846 0.5119 -0.0020 0.041 Uiso 1 calc R
C2 C 0.0668(6) 0.4462(6) 0.06726(18) 0.0486(14) Uani 1 d .
H2A H 0.0176 0.5103 0.0622 0.058 Uiso 1 calc R
H2B H -0.0090 0.3380 0.0579 0.058 Uiso 1 calc R
C3 C 0.1087(8) 0.3066(6) 0.1392(2) 0.0644(19) Uani 1 d .
H3A H 0.1909 0.2965 0.1216 0.077 Uiso 1 calc R
H3B H 0.0076 0.2168 0.1296 0.077 Uiso 1 calc R
C4 C 0.1309(8) 0.3042(5) 0.1968(2) 0.062(2) Uani 1 d .
C5 C 0.2622(11) 0.3054(7) 0.2163(2) 0.076(2) Uani 1 d .
H5 H 0.3368 0.3058 0.1939 0.091 Uiso 1 calc R
C6 C 0.0219(7) 0.3061(7) 0.2304(2) 0.080(3) Uani 1 d .
H6 H -0.0660 0.3078 0.2175 0.096 Uiso 1 calc R
N1 N 0.3333 0.6667 0.0516(2) 0.0276(12) Uani 1 d S
N2 N 0.1142(5) 0.4536(5) 0.12213(16) 0.0425(10) Uani 1 d .
N3 N 0.3333 0.6667 0.2049(2) 0.0342(13) Uani 1 d S
N4 N 0.3333 0.6667 0.2500 0.0199(14) Uani 1 d S
Cl1 Cl 0.6667 0.3333 0.12984(7) 0.0298(4) Uani 1 d S
O1 O 0.6667 0.3333 0.1840(4) 0.032(2) Uani 0.50 d SP
O2 O 0.5119(8) 0.2918(8) 0.1083(2) 0.0287(14) Uani 0.50 d P
O3 O 0.6667 0.3333 0.0768(7) 0.085(5) Uani 0.50 d SP
O4 O 0.5169(11) 0.3091(12) 0.1433(5) 0.087(4) Uani 0.50 d P
Cl2 Cl 0.0000 0.0000 0.0000 0.0654(10) Uani 1 d S
O6 O 0.1502(9) 0.1189(10) 0.0278(4) 0.062(2) Uani 0.50 d P
O5 O 0.0000 0.0000 0.0472(7) 0.129(10) Uani 0.50 d SP
H2C H 0.055(8) 0.468(8) 0.140(2) 0.06(2) Uiso 1 d .

loop_
_atom_site_aniso_label
_atom_site_aniso_U_11
_atom_site_aniso_U_22
_atom_site_aniso_U_33
_atom_site_aniso_U_23
_atom_site_aniso_U_13
_atom_site_aniso_U_12
Cu1 0.0199(3) 0.0199(3) 0.0275(4) 0.000 0.000 0.00996(14)
C1 0.036(2) 0.026(2) 0.033(2) -0.0013(16) -0.0131(17) 0.0100(17)
C2 0.030(2) 0.047(3) 0.040(2) 0.013(2) -0.0110(19) -0.002(2)
C3 0.090(4) 0.021(2) 0.050(3) 0.005(2) -0.030(3) 0.004(2)
C4 0.099(5) 0.0105(18) 0.043(3) 0.0036(18) -0.033(3) 0.002(2)
C5 0.165(7) 0.054(3) 0.048(3) -0.021(3) -0.037(4) 0.083(5)
C6 0.047(3) 0.062(4) 0.050(3) 0.029(3) -0.023(3) -0.032(3)
N1 0.0227(17) 0.0227(17) 0.038(3) 0.000 0.000 0.0113(8)
N2 0.036(2) 0.034(2) 0.037(2) 0.0114(17) -0.0123(18) 0.0018(17)
N3 0.036(2) 0.036(2) 0.032(3) 0.000 0.000 0.0178(10)
N4 0.0133(19) 0.0133(19) 0.033(4) 0.000 0.000 0.0066(10)
Cl1 0.0282(5) 0.0282(5) 0.0329(8) 0.000 0.000 0.0141(3)
O1 0.037(3) 0.037(3) 0.023(4) 0.000 0.000 0.0186(17)
O2 0.026(3) 0.035(3) 0.026(3) -0.003(3) -0.005(3) 0.016(2)
O3 0.096(8) 0.096(8) 0.063(10) 0.000 0.000 0.048(4)
O4 0.045(5) 0.054(6) 0.166(11) 0.036(8) 0.034(7) 0.027(5)
Cl2 0.0499(12) 0.0499(12) 0.096(3) 0.000 0.000 0.0250(6)
O6 0.044(4) 0.048(4) 0.090(6) 0.002(4) 0.006(4) 0.021(4)
O5 0.170(16) 0.170(16) 0.047(10) 0.000 0.000 0.085(8)

loop_
_atom_type_symbol
_atom_type_description
_atom_type_scat_dispersion_real
_atom_type_scat_dispersion_imag
_atom_type_scat_source
C C 0.0033 0.0016 'International Tables Vol C Tables 4.2.6.8 and 6.1.1.4'
Cl Cl 0.1484 0.1585 'International Tables Vol C Tables 4.2.6.8 and 6.1.1.4'
Cu Cu 0.3201 1.2651 'International Tables Vol C Tables 4.2.6.8 and 6.1.1.4'
N N 0.0061 0.0033 'International Tables Vol C Tables 4.2.6.8 and 6.1.1.4'
O O 0.0106 0.0060 'International Tables Vol C Tables 4.2.6.8 and 6.1.1.4'
H H 0.0000 0.0000 'International Tables Vol C Tables 4.2.6.8 and 6.1.1.4'

loop_
_geom_angle_atom_site_label_1
_geom_angle_atom_site_label_2
_geom_angle_atom_site_label_3
_geom_angle
_geom_angle_site_symmetry_1
_geom_angle_site_symmetry_3
N3 Cu1 N1 180.0 . .
N3 Cu1 N2 95.77(11) . 3_565
N1 Cu1 N2 84.23(11) . 3_565
N3 Cu1 N2 95.77(11) . .
N1 Cu1 N2 84.23(11) . .
N2 Cu1 N2 119.00(4) 3_565 .
N3 Cu1 N2 95.77(11) . 2_665
N1 Cu1 N2 84.23(11) . 2_665
N2 Cu1 N2 119.00(4) 3_565 2_665
N2 Cu1 N2 119.00(4) . 2_665
N1 C1 C2 109.5(4) . .
N1 C1 H1A 109.8 . .
C2 C1 H1A 109.8 . .
N1 C1 H1B 109.8 . .
C2 C1 H1B 109.8 . .
H1A C1 H1B 108.2 . .
N2 C2 C1 108.8(4) . .
N2 C2 H2A 109.9 . .
C1 C2 H2A 109.9 . .
N2 C2 H2B 109.9 . .
C1 C2 H2B 109.9 . .
H2A C2 H2B 108.3 . .
N2 C3 C4 112.0(5) . .
N2 C3 H3A 109.2 . .
C4 C3 H3A 109.2 . .
N2 C3 H3B 109.2 . .
C4 C3 H3B 109.2 . .
H3A C3 H3B 107.9 . .
C5 C4 C6 119.4(5) . .
C5 C4 C3 120.4(7) . .
C6 C4 C3 120.2(6) . .
C4 C5 C6 120.4(7) . 6
C4 C5 H5 119.8 . .
C6 C5 H5 119.8 6 .
C4 C6 C5 120.2(7) . 6
C4 C6 H6 119.9 . .
C5 C6 H6 119.9 6 .
C1 N1 C1 110.8(3) 3_565 .
C1 N1 C1 110.8(3) 3_565 2_665
C1 N1 C1 110.8(3) . 2_665
C1 N1 Cu1 108.1(3) 3_565 .
C1 N1 Cu1 108.1(3) . .
C1 N1 Cu1 108.1(3) 2_665 .
C3 N2 C2 112.3(4) . .
C3 N2 Cu1 116.9(4) . .
C2 N2 Cu1 106.3(3) . .
C3 N2 H2C 109(5) . .
C2 N2 H2C 109(5) . .
Cu1 N2 H2C 103(5) . .
N4 N3 Cu1 180.0 . .
N3 N4 N3 180.0 4_665 .
O3 Cl1 O1 180.000(1) . .
O3 Cl1 O4 104.4(6) . 2_655
O1 Cl1 O4 75.6(6) . 2_655
O3 Cl1 O4 104.4(6) . 3_665
O1 Cl1 O4 75.6(6) . 3_665
O4 Cl1 O4 114.0(5) 2_655 3_665
O3 Cl1 O4 104.4(6) . .
O1 Cl1 O4 75.6(6) . .
O4 Cl1 O4 114.0(4) 2_655 .
O4 Cl1 O4 114.0(5) 3_665 .
O3 Cl1 O2 67.7(2) . 2_655
O1 Cl1 O2 112.3(2) . 2_655
O4 Cl1 O2 37.2(5) 2_655 2_655
O4 Cl1 O2 117.0(5) 3_665 2_655
O4 Cl1 O2 128.7(6) . 2_655
O3 Cl1 O2 67.7(2) . 3_665
O1 Cl1 O2 112.3(2) . 3_665
O4 Cl1 O2 128.7(6) 2_655 3_665
O4 Cl1 O2 37.2(5) 3_665 3_665
O4 Cl1 O2 117.0(5) . 3_665
O2 Cl1 O2 106.5(3) 2_655 3_665
O3 Cl1 O2 67.7(2) . .
O1 Cl1 O2 112.3(2) . .
O4 Cl1 O2 117.0(5) 2_655 .
O4 Cl1 O2 128.7(6) 3_665 .
O4 Cl1 O2 37.2(5) . .
O2 Cl1 O2 106.5(3) 2_655 .
O2 Cl1 O2 106.5(3) 3_665 .
Cl1 O1 O4 52.3(5) . 2_655
Cl1 O1 O4 52.3(4) . 3_665
O4 O1 O4 86.5(7) 2_655 3_665
Cl1 O1 O4 52.3(5) . .
O4 O1 O4 86.5(7) 2_655 .
O4 O1 O4 86.5(7) 3_665 .
O4 O2 Cl1 67.8(8) . .
O4 O2 O3 120.3(11) . .
Cl1 O2 O3 53.3(6) . .
Cl1 O3 O2 59.0(6) . 2_655
Cl1 O3 O2 59.0(6) . 3_665
O2 O3 O2 95.9(7) 2_655 3_665
Cl1 O3 O2 59.0(6) . .
O2 O3 O2 95.9(7) 2_655 .
O2 O3 O2 95.9(7) 3_665 .
O2 O4 Cl1 75.0(8) . .
O2 O4 O1 126.3(10) . .
Cl1 O4 O1 52.1(5) . .
O5 Cl2 O5 180.0 7 .
O5 Cl2 O6 118.2(3) 7 .
O5 Cl2 O6 61.8(3) . .
O5 Cl2 O6 61.8(3) 7 7
O5 Cl2 O6 118.2(3) . 7
O6 Cl2 O6 180.000(1) . 7
O5 Cl2 O6 61.8(3) 7 9
O5 Cl2 O6 118.2(3) . 9
O6 Cl2 O6 80.5(4) . 9
O6 Cl2 O6 99.5(4) 7 9
O5 Cl2 O6 118.2(3) 7 2
O5 Cl2 O6 61.8(3) . 2
O6 Cl2 O6 99.5(4) . 2
O6 Cl2 O6 80.5(4) 7 2
O6 Cl2 O6 80.5(4) 9 2
O5 Cl2 O6 118.2(3) 7 3
O5 Cl2 O6 61.8(3) . 3
O6 Cl2 O6 99.5(4) . 3
O6 Cl2 O6 80.5(4) 7 3
O6 Cl2 O6 180.000(1) 9 3
O6 Cl2 O6 99.5(4) 2 3
O5 Cl2 O6 61.8(3) 7 8
O5 Cl2 O6 118.2(3) . 8
O6 Cl2 O6 80.5(4) . 8
O6 Cl2 O6 99.5(4) 7 8
O6 Cl2 O6 99.5(4) 9 8
O6 Cl2 O6 180.000(1) 2 8
O6 Cl2 O6 80.5(4) 3 8
O5 O6 Cl2 48.7(8) . .
Cl2 O5 O6 69.5(8) . 2
Cl2 O5 O6 69.5(8) . 3
O6 O5 O6 108.4(8) 2 3
Cl2 O5 O6 69.5(8) . .
O6 O5 O6 108.4(8) 2 .
O6 O5 O6 108.4(8) 3 .

loop_
_geom_bond_atom_site_label_1
_geom_bond_atom_site_label_2
_geom_bond_distance
_geom_bond_site_symmetry_2
Cu1 N3 1.927(6) .
Cu1 N1 2.039(6) .
Cu1 N2 2.122(4) 3_565
Cu1 N2 2.122(4) .
Cu1 N2 2.122(4) 2_665
C1 N1 1.484(4) .
C1 C2 1.508(7) .
C1 H1A 0.9700 .
C1 H1B 0.9700 .
C2 N2 1.483(5) .
C2 H2A 0.9700 .
C2 H2B 0.9700 .
C3 N2 1.477(7) .
C3 C4 1.508(7) .
C3 H3A 0.9700 .
C3 H3B 0.9700 .
C4 C5 1.373(10) .
C4 C6 1.382(11) .
C5 C6 1.394(7) 6
C5 H5 0.9300 .
C6 C5 1.394(7) 6
C6 H6 0.9300 .
N1 C1 1.484(4) 3_565
N1 C1 1.484(4) 2_665
N2 H2C 0.80(6) .
N3 N4 1.167(6) .
N4 N3 1.167(6) 4_665
Cl1 O3 1.371(17) .
Cl1 O1 1.400(9) .
Cl1 O4 1.404(9) 2_655
Cl1 O4 1.404(9) 3_665
Cl1 O4 1.404(9) .
Cl1 O2 1.465(6) 2_655
Cl1 O2 1.465(6) 3_665
Cl1 O2 1.465(6) .
O1 O4 1.719(13) 2_655
O1 O4 1.719(13) 3_665
O1 O4 1.719(13) .
O2 O4 0.917(13) .
O2 O3 1.581(11) .
O3 O2 1.581(11) 2_655
O3 O2 1.581(11) 3_665
Cl2 O5 1.220(19) 7
Cl2 O5 1.220(19) .
Cl2 O6 1.521(8) .
Cl2 O6 1.521(8) 7
Cl2 O6 1.521(8) 9
Cl2 O6 1.521(8) 2
Cl2 O6 1.521(8) 3
Cl2 O6 1.521(8) 8
O6 O5 1.431(10) .
O5 O6 1.431(10) 2
O5 O6 1.431(10) 3
